data_2008457
loop_
_publ_author_name
'Jene, Paul G.'
'Chan, David S.'
'Cooke, Bethany L.'
'Ibers, James A.'

_publ_section_title
;
 Capped-porphyrin precursors
;
_journal_issue 5
_journal_name_full 'Acta Crystallographica Section C'
_journal_page_first 801
_journal_page_last 806
_journal_paper_doi 10.1107/S0108270198018034
_journal_volume 55
_journal_year 1999
_chemical_formula_moiety 'C17 H18 O5 S'
_chemical_formula_sum 'C17 H18 O5 S'
_chemical_formula_weight 334.37
_chemical_name_systematic
;
2-[3-(tosyloxy)-propoxy]benzaldehyde
;
_space_group_IT_number 33
_symmetry_cell_setting orthorhombic
_symmetry_space_group_name_Hall 'P 2c -2n'
_symmetry_space_group_name_H-M 'P n a 21'
_audit_creation_method SHELXL-97
_cell_angle_alpha 90
_cell_angle_beta 90
_cell_angle_gamma 90
_cell_formula_units_Z 8
_cell_length_a 13.8870(10)
_cell_length_b 7.1620(10)
_cell_length_c 32.124(3)
_cell_measurement_reflns_used 3750
_cell_measurement_temperature 153(2)
_cell_measurement_theta_max 25.50
_cell_measurement_theta_min 2.54
_cell_volume 3195.0(6)
_computing_cell_refinement SMART
_computing_data_collection 'SMART (Bruker, 1997)'
_computing_data_reduction 'SAINT-Plus (Bruker, 1997)'
_computing_molecular_graphics SHELXTL/PC
_computing_publication_material SHELXTL/PC
_computing_structure_refinement 'SHELXTL/PC (Sheldrick, 1997)'
_computing_structure_solution 'SHELXS97 (Sheldrick, 1990)'
_diffrn_ambient_temperature 153(2)
_diffrn_measured_fraction_theta_full 1.000
_diffrn_measured_fraction_theta_max 1.000
_diffrn_measurement_device_type 'Bruker SMART1000 CCD'
_diffrn_measurement_method \w
_diffrn_radiation_monochromator graphite
_diffrn_radiation_source 'standard-focus sealed tube'
_diffrn_radiation_type MoK\a
_diffrn_radiation_wavelength 0.71073
_diffrn_reflns_av_R_equivalents 0.063
_diffrn_reflns_av_sigmaI/netI 0.0920
_diffrn_reflns_limit_h_max 8
_diffrn_reflns_limit_h_min -16
_diffrn_reflns_limit_k_max 8
_diffrn_reflns_limit_k_min -8
_diffrn_reflns_limit_l_max 38
_diffrn_reflns_limit_l_min -38
_diffrn_reflns_number 16483
_diffrn_reflns_theta_full 25.50
_diffrn_reflns_theta_max 25.5
_diffrn_reflns_theta_min 2.54
_diffrn_standards_decay_% <2
_exptl_absorpt_coefficient_mu 0.226
_exptl_absorpt_correction_T_max 0.98
_exptl_absorpt_correction_T_min 0.95
_exptl_absorpt_correction_type numerical
_exptl_absorpt_process_details 'face-indexed (Sheldrick, 1997)'
_exptl_crystal_colour colourless
_exptl_crystal_density_diffrn 1.390
_exptl_crystal_density_method 'not measured'
_exptl_crystal_description 'triangular plate'
_exptl_crystal_F_000 1408
_exptl_crystal_size_max .18
_exptl_crystal_size_mid .15
_exptl_crystal_size_min .10
_refine_diff_density_max 0.62
_refine_diff_density_min -0.23
_refine_ls_abs_structure_details 'Flack (1983)'
_refine_ls_abs_structure_Flack 0.13(10)
_refine_ls_extinction_method none
_refine_ls_goodness_of_fit_ref 0.91
_refine_ls_hydrogen_treatment constr
_refine_ls_matrix_type full
_refine_ls_number_parameters 415
_refine_ls_number_reflns 5904
_refine_ls_number_restraints 1
_refine_ls_restrained_S_all 0.91
_refine_ls_R_factor_all 0.089
_refine_ls_R_factor_gt 0.049
_refine_ls_shift/su_max 0.006
_refine_ls_shift/su_mean 0.001
_refine_ls_structure_factor_coef Fsqd
_refine_ls_weighting_details 'calc w = 1/[\s^2^(Fo^2^)+(0.04Fo^2^)^2^]'
_refine_ls_weighting_scheme calc
_refine_ls_wR_factor_ref 0.11
_reflns_number_gt 3563
_reflns_number_total 5904
_reflns_threshold_expression I>2\s(I)
_cod_data_source_file fr1170.cif
_cod_data_source_block I
_cod_depositor_comments
;
The following automatic conversions were performed:
'_symmetry_cell_setting' value 'Orthorhombic' changed to 'orthorhombic'
according to '/home/saulius/struct/CIF-dictionaries/cif_core.dic'
dictionary named 'cif_core.dic' version 2.4.1 from 2010-06-29.

Automatic conversion script
Id: cif_fix_enum 1527 2010-12-29 10:47:43Z saulius 

The following automatic conversions were performed:

'_symmetry_cell_setting' value 'Orthorhombic' changed to
'orthorhombic' according to
/home/saulius/struct/CIF-dictionaries/cif_core.dic dictionary named
'cif_core.dic' version 2.4.1 from 2010-06-29.

Automatic conversion script
Id: cif_fix_values 1715 2011-07-08 13:25:40Z adriana 
;
_cod_original_cell_volume 3194.8(5)
_cod_database_code 2008457

loop_
_symmetry_equiv_pos_as_xyz
'x, y, z'
'-x, -y, z+1/2'
'x+1/2, -y+1/2, z'
'-x+1/2, y+1/2, z+1/2'

loop_
_atom_site_label
_atom_site_fract_x
_atom_site_fract_y
_atom_site_fract_z
_atom_site_U_iso_or_equiv
_atom_site_adp_type
_atom_site_calc_flag
_atom_site_refinement_flags
_atom_site_occupancy
_atom_site_disorder_assembly
_atom_site_disorder_group
_atom_site_type_symbol
S1 .06561(9) .6411(2) .23410(4) .0349(3) Uani d . 1 . . S
S2 .66577(9) .3520(2) .34799(4) .0348(3) Uani d . 1 . . S
O1 -.1083(2) .1359(5) .07599(9) .0454(9) Uani d . 1 . . O
O2 -.1570(2) .2454(4) .19610(10) .0340(10) Uani d . 1 . . O
O3 .0041(2) .5013(4) .26089(8) .0331(7) Uani d . 1 . . O
O4 .1608(2) .5699(5) .22820(10) .0428(9) Uani d . 1 . . O
O5 .0538(2) .8164(5) .25390(10) .0425(9) Uani d . 1 . . O
O6 .8428(2) .8782(5) .50231(9) .0472(9) Uani d . 1 . . O
O7 .8910(2) .7519(4) .38350(10) .0348(9) Uani d . 1 . . O
O8 .7267(2) .4899(4) .32052(9) .0365(8) Uani d . 1 . . O
O9 .5708(2) .4223(5) .35320(10) .0431(9) Uani d . 1 . . O
O10 .6798(2) .1735(5) .32880(10) .04470(10) Uani d . 1 . . O
C1 -.1248(3) .1731(7) .11238(15) .0343(12) Uani d . 1 . . C
H1A -.0761 .1467 .1323 .041 Uiso calc R 1 . . H
C2 -.2149(4) .2560(6) .12736(19) .0316(14) Uani d . 1 . . C
C3 -.2858(3) .3023(7) .09820(16) .0348(12) Uani d . 1 . . C
H3A -.2769 .2704 .0698 .042 Uiso calc R 1 . . H
C4 -.3686(4) .3942(6) .11043(17) .0411(13) Uani d . 1 . . C
H4A -.4168 .4258 .0906 .049 Uiso calc R 1 . . H
C5 -.3801(3) .4396(7) .15223(17) .0433(13) Uani d . 1 . . C
H5A -.4365 .5042 .1607 .052 Uiso calc R 1 . . H
C6 -.3123(3) .3937(6) .18147(15) .0342(12) Uani d . 1 . . C
H6A -.3217 .4278 .2098 .041 Uiso calc R 1 . . H
C7 -.2292(3) .2969(7) .16982(15) .0296(11) Uani d . 1 . . C
C8 -.1719(3) .2864(7) .23992(16) .0352(13) Uani d . 1 . . C
H8A -.2306 .2230 .2502 .042 Uiso calc R 1 . . H
H8B -.1794 .4226 .2442 .042 Uiso calc R 1 . . H
C9 -.0839(3) .2155(7) .26271(19) .0349(13) Uani d . 1 . . C
H9A -.0929 .2379 .2929 .042 Uiso calc R 1 . . H
H9B -.0794 .0788 .2585 .042 Uiso calc R 1 . . H
C10 .0092(4) .3020(7) .24959(15) .0359(12) Uani d . 1 . . C
H10A .0638 .2411 .2640 .043 Uiso calc R 1 . . H
H10B .0184 .2879 .2192 .043 Uiso calc R 1 . . H
C11 .0047(3) .6439(7) .18593(14) .0325(11) Uani d . 1 . . C
C12 -.0837(3) .7290(6) .1836(2) .0349(14) Uani d . 1 . . C
H12A -.1126 .7825 .2076 .042 Uiso calc R 1 . . H
C13 -.1303(4) .7351(6) .1451(2) .0396(15) Uani d . 1 . . C
H13A -.1919 .7919 .1430 .047 Uiso calc R 1 . . H
C14 -.0883(4) .6602(7) .11010(14) .0411(13) Uani d . 1 . . C
C15 .0005(4) .5753(7) .11358(14) .0416(13) Uani d . 1 . . C
H15A .0295 .5217 .0896 .050 Uiso calc R 1 . . H
C16 .0479(4) .5669(7) .15133(14) .0386(13) Uani d . 1 . . C
H16A .1093 .5090 .1534 .046 Uiso calc R 1 . . H
C17 -.1387(5) .6759(9) .06831(15) .0621(18) Uani d . 1 . . C
H17A -.0991 .6164 .0468 .093 Uiso calc R 1 . . H
H17B -.1481 .8079 .0614 .093 Uiso calc R 1 . . H
H17C -.2014 .6134 .0698 .093 Uiso calc R 1 . . H
C18 .8597(3) .8364(7) .46669(14) .0360(12) Uani d . 1 . . C
H18A .8107 .8580 .4466 .043 Uiso calc R 1 . . H
C19 .9510(4) .7542(6) .45227(18) .0293(13) Uani d . 1 . . C
C20 1.0235(4) .7156(7) .4802(2) .0432(14) Uani d . 1 . . C
H20A 1.0166 .7528 .5084 .052 Uiso calc R 1 . . H
C21 1.1054(4) .6244(7) .46796(17) .0446(14) Uani d . 1 . . C
H21A 1.1552 .5998 .4875 .053 Uiso calc R 1 . . H
C22 1.1149(3) .5688(7) .42741(17) .0438(14) Uani d . 1 . . C
H22A 1.1707 .5016 .4192 .053 Uiso calc R 1 . . H
C23 1.0448(3) .6087(7) .39821(16) .0381(13) Uani d . 1 . . C
H23A 1.0529 .5717 .3700 .046 Uiso calc R 1 . . H
C24 .9624(4) .7036(7) .41070(17) .0350(13) Uani d . 1 . . C
C25 .9025(4) .7108(7) .34025(17) .0389(13) Uani d . 1 . . C
H25A .9104 .5746 .3362 .047 Uiso calc R 1 . . H
H25B .9605 .7742 .3293 .047 Uiso calc R 1 . . H
C26 .8150(3) .7775(7) .3176(2) .0393(14) Uani d . 1 . . C
H26A .8236 .7519 .2875 .047 Uiso calc R 1 . . H
H26B .8101 .9146 .3211 .047 Uiso calc R 1 . . H
C27 .7218(3) .6900(7) .33168(15) .0344(12) Uani d . 1 . . C
H27A .7139 .7047 .3621 .041 Uiso calc R 1 . . H
H27B .6665 .7503 .3176 .041 Uiso calc R 1 . . H
C28 .7254(3) .3538(6) .39592(13) .0287(11) Uani d . 1 . . C
C29 .6812(4) .4301(7) .43055(14) .0380(13) Uani d . 1 . . C
H29A .6191 .4849 .4285 .046 Uiso calc R 1 . . H
C30 .7302(4) .4246(7) .46869(14) .0435(13) Uani d . 1 . . C
H30A .7004 .4756 .4928 .052 Uiso calc R 1 . . H
C31 .8203(4) .3473(7) .47208(14) .0421(13) Uani d . 1 . . C
C32 .8650(4) .2739(7) .4363(2) .0423(15) Uani d . 1 . . C
H32A .9280 .2230 .4382 .051 Uiso calc R 1 . . H
C33 .8180(4) .2754(7) .3984(2) .0376(15) Uani d . 1 . . C
H33A .8477 .2240 .3744 .045 Uiso calc R 1 . . H
C34 .8709(4) .3443(9) .51399(17) .0642(17) Uani d . 1 . . C
H34A .8290 .4003 .5351 .096 Uiso calc R 1 . . H
H34B .9309 .4158 .5122 .096 Uiso calc R 1 . . H
H34C .8855 .2150 .5217 .096 Uiso calc R 1 . . H

loop_
_atom_site_aniso_label
_atom_site_aniso_U_11
_atom_site_aniso_U_22
_atom_site_aniso_U_33
_atom_site_aniso_U_12
_atom_site_aniso_U_13
_atom_site_aniso_U_23
S1 .0342(8) .0365(7) .0342(7) -.0014(6) -.0022(6) .0001(7)
S2 .0356(8) .0373(7) .0314(6) -.0025(6) -.0033(6) -.0015(7)
O1 .042(2) .056(2) .0377(19) .0070(18) .0056(16) -.0038(18)
O2 .0333(19) .042(3) .027(2) .0017(16) .0003(18) -.0024(14)
O3 .043(2) .0296(17) .0260(15) .0014(15) -.0012(16) -.0040(14)
O4 .030(2) .048(2) .0506(19) .0028(15) -.0026(17) .0016(18)
O5 .053(2) .040(2) .035(2) -.0071(18) -.0142(17) -.0109(17)
O6 .044(2) .063(3) .0340(18) -.0031(19) .0069(17) -.0043(17)
O7 .0332(19) .042(3) .030(2) .0008(16) .0016(18) -.0066(14)
O8 .041(2) .0350(19) .0339(16) -.0006(15) .0024(16) -.0005(15)
O9 .030(2) .053(2) .0464(19) -.0002(15) -.0046(17) .0035(19)
O10 .049(2) .032(2) .053(3) -.0035(16) .0012(17) -.0172(19)
C1 .034(3) .035(3) .034(3) -.002(2) -.006(2) .000(2)
C2 .030(3) .026(3) .038(4) -.005(2) .007(3) .003(2)
C3 .033(3) .040(3) .031(3) -.010(3) .001(2) -.003(3)
C4 .029(3) .035(3) .058(3) -.001(3) -.007(3) .007(2)
C5 .031(3) .032(3) .067(4) .001(2) .009(3) -.012(3)
C6 .031(3) .031(3) .041(3) .000(2) .005(2) -.006(2)
C7 .020(2) .035(3) .034(3) -.008(2) .000(2) -.002(2)
C8 .038(3) .038(3) .030(3) -.010(2) .012(2) -.006(3)
C9 .045(3) .038(3) .021(3) -.003(3) .003(2) .003(2)
C10 .046(3) .037(3) .024(3) .000(3) -.005(2) -.005(2)
C11 .031(3) .034(3) .033(2) -.004(2) .003(2) .000(2)
C12 .040(3) .031(3) .034(3) .004(3) -.003(2) -.001(2)
C13 .043(3) .034(3) .041(4) -.004(2) -.003(3) .011(2)
C14 .051(4) .037(3) .035(3) -.014(3) -.010(3) .004(3)
C15 .058(4) .035(3) .032(3) -.004(3) .003(3) .003(2)
C16 .048(3) .033(3) .035(3) .003(2) .001(2) -.001(2)
C17 .091(5) .065(4) .030(3) -.027(4) -.023(3) .008(3)
C18 .036(3) .043(3) .029(3) -.002(3) .000(2) .003(2)
C19 .029(3) .028(3) .031(4) -.002(2) .000(2) .0030(19)
C20 .036(3) .045(3) .049(4) -.005(3) .003(3) .019(3)
C21 .031(3) .050(3) .053(3) -.003(3) -.002(3) .016(3)
C22 .026(3) .032(3) .074(4) -.001(2) -.002(3) .008(3)
C23 .028(3) .031(3) .055(3) -.003(3) .005(3) -.004(2)
C24 .024(3) .034(3) .047(4) -.003(3) .002(2) .003(3)
C25 .035(3) .047(3) .035(3) .000(3) .006(3) -.011(3)
C26 .056(4) .033(3) .029(3) -.002(3) .000(3) .000(3)
C27 .033(3) .033(3) .037(3) .007(2) -.002(2) .001(2)
C28 .028(3) .026(3) .033(2) -.002(2) -.003(2) .003(2)
C29 .043(3) .032(3) .039(3) -.012(2) .001(3) .002(2)
C30 .060(4) .036(3) .034(3) -.012(3) -.002(3) .002(2)
C31 .054(4) .038(3) .034(3) -.021(3) -.016(3) .013(3)
C32 .033(3) .043(4) .051(4) -.014(3) -.007(3) .013(3)
C33 .039(3) .041(3) .033(3) -.009(3) .002(2) .007(2)
C34 .065(4) .076(4) .051(3) -.025(4) -.018(3) .011(3)

loop_
_atom_type_symbol
_atom_type_description
_atom_type_scat_dispersion_real
_atom_type_scat_dispersion_imag
_atom_type_scat_source
C C 0.0033 0.0016 'International Tables Vol C Tables 4.2.6.8 and 6.1.1.4'
H H 0.0000 0.0000 'International Tables Vol C Tables 4.2.6.8 and 6.1.1.4'
O O 0.0106 0.0060 'International Tables Vol C Tables 4.2.6.8 and 6.1.1.4'
S S 0.1246 0.1234 'International Tables Vol C Tables 4.2.6.8 and 6.1.1.4'

loop_
_geom_angle_atom_site_label_1
_geom_angle_atom_site_label_2
_geom_angle_atom_site_label_3
_geom_angle
_geom_angle_publ_flag
O5 S1 O4 118.9(2) yes
O9 S2 O10 119.5(2) yes
O5 S1 O3 104.8(2) yes
O10 S2 O8 104.3(2) yes
O4 S1 O3 110.4(2) yes
O9 S2 O8 110.1(2) yes
O5 S1 C11 109.1(2) yes
O10 S2 C28 108.7(2) yes
O4 S1 C11 109.3(2) yes
O9 S2 C28 109.4(2) yes
O3 S1 C11 103.1(2) yes
O8 S2 C28 103.6(2) yes
C7 O2 C8 116.2(4) ?
C10 O3 S1 117.1(3) yes
C27 O8 S2 116.6(3) yes
C24 O7 C25 119.3(4) ?
O1 C1 C2 124.3(5) ?
C3 C2 C7 120.0(4) ?
C3 C2 C1 118.5(5) ?
C7 C2 C1 121.5(5) ?
C4 C3 C2 120.5(5) ?
C3 C4 C5 118.8(5) ?
C6 C5 C4 121.8(5) ?
C5 C6 C7 120.2(5) ?
O2 C7 C6 125.2(4) ?
O2 C7 C2 116.1(4) ?
C6 C7 C2 118.6(5) ?
O2 C8 C9 106.6(4) ?
C10 C9 C8 115.0(5) ?
O3 C10 C9 106.9(4) ?
C12 C11 C16 121.6(5) ?
C12 C11 S1 118.8(4) ?
C16 C11 S1 119.6(4) ?
C11 C12 C13 118.4(5) ?
C14 C13 C12 121.0(5) ?
C13 C14 C15 119.0(5) ?
C13 C14 C17 119.9(5) ?
C15 C14 C17 121.1(5) ?
C14 C15 C16 121.1(5) ?
C11 C16 C15 118.9(5) ?
O6 C18 C19 124.4(5) ?
C20 C19 C24 119.2(5) ?
C20 C19 C18 120.4(5) ?
C24 C19 C18 120.3(5) ?
C21 C20 C19 121.2(6) ?
C22 C21 C20 119.4(5) ?
C21 C22 C23 121.3(5) ?
C22 C23 C24 119.0(5) ?
O7 C24 C19 117.6(4) ?
O7 C24 C23 122.5(5) ?
C19 C24 C23 119.9(5) ?
O7 C25 C26 108.5(4) ?
C25 C26 C27 114.7(5) ?
O8 C27 C26 106.9(4) ?
C29 C28 C33 121.2(5) ?
C29 C28 S2 120.1(4) ?
C33 C28 S2 118.7(4) ?
C28 C29 C30 118.4(5) ?
C31 C30 C29 121.5(5) ?
C30 C31 C32 119.2(4) ?
C30 C31 C34 119.9(5) ?
C32 C31 C34 121.0(5) ?
C33 C32 C31 120.5(5) ?
C32 C33 C28 119.1(5) ?

loop_
_geom_bond_atom_site_label_1
_geom_bond_atom_site_label_2
_geom_bond_site_symmetry_2
_geom_bond_distance
_geom_bond_publ_flag
S1 O3 . 1.572(3) yes
S2 O8 . 1.572(3) yes
S1 O4 . 1.429(3) yes
S2 O9 . 1.421(3) yes
S1 O5 . 1.417(4) yes
S2 O10 . 1.432(4) yes
S1 C11 . 1.764(5) yes
S2 C28 . 1.749(4) yes
O1 C1 . 1.221(5) yes
O6 C18 . 1.206(5) yes
O2 C7 . 1.363(6) yes
O7 C24 . 1.366(6) yes
O2 C8 . 1.452(6) yes
O7 C25 . 1.430(7) yes
O3 C10 . 1.475(6) yes
O8 C27 . 1.479(6) yes
C1 C2 . 1.466(7) ?
C2 C3 . 1.399(7) ?
C2 C7 . 1.409(7) ?
C3 C4 . 1.381(6) ?
C4 C5 . 1.391(7) ?
C5 C6 . 1.370(6) ?
C6 C7 . 1.396(6) ?
C8 C9 . 1.512(7) yes
C25 C26 . 1.494(7) yes
C9 C10 . 1.494(6) yes
C26 C27 . 1.508(6) yes
C11 C12 . 1.373(6) ?
C11 C16 . 1.378(6) ?
C12 C13 . 1.398(9) ?
C13 C14 . 1.374(8) ?
C14 C15 . 1.380(7) ?
C14 C17 . 1.518(6) ?
C15 C16 . 1.381(6) ?
C18 C19 . 1.473(7) ?
C19 C20 . 1.376(8) ?
C19 C24 . 1.393(8) ?
C20 C21 . 1.369(7) ?
C21 C22 . 1.368(7) ?
C22 C23 . 1.381(6) ?
C23 C24 . 1.390(6) ?
C28 C29 . 1.383(6) ?
C28 C33 . 1.405(6) ?
C29 C30 . 1.402(6) ?
C30 C31 . 1.372(7) ?
C31 C32 . 1.409(8) ?
C31 C34 . 1.519(6) ?
C32 C33 . 1.381(8) ?

loop_
_cod_related_entry_id
_cod_related_entry_database
_cod_related_entry_code
1 ChemSpider 24729773
